data_2020214
loop_
_publ_author_name
'Tebbe, K.F.'

_publ_section_title
;
 Tetraamminbis(tetraiodothallat(III))kupfer(II)
;
_journal_name_full 'Acta Crystallographica C (39,1983-)'
_journal_page_first 180
_journal_page_last 182
_journal_volume 45
_journal_year 1989
_chemical_formula_sum 'Cu H12 I8 N4 Tl2'
_chemical_name_systematic 'Cu (Tl I4)2 (N H3)4'
_space_group_IT_number 14
_symmetry_space_group_name_Hall '-P 2yn'
_symmetry_space_group_name_H-M 'P 1 21/n 1'
_cell_angle_alpha 90
_cell_angle_beta 95.39
_cell_angle_gamma 90
_cell_formula_units_Z 2
_cell_length_a 7.699
_cell_length_b 13.997
_cell_length_c 11.174
_cell_volume 1198.818
_citation_journal_id_ASTM ACSCEE
_cod_data_source_file Tebbe_ACSCEE_1989_1767.cif
_cod_data_source_block H12Cu1I8N4Tl2
_cod_original_sg_symbol_Hall '-P 2ybc (x-z,y,z)'
_cod_original_formula_sum 'H12 Cu1 I8 N4 Tl2'
_cod_database_code 2020214

loop_
_symmetry_equiv_pos_as_xyz
x,y,z
-x+1/2,y+1/2,-z+1/2
-x,-y,-z
x-1/2,-y-1/2,z-1/2

loop_
_atom_site_label
_atom_site_type_symbol
_atom_site_fract_x
_atom_site_fract_y
_atom_site_fract_z
_atom_site_occupancy
_atom_site_U_iso_or_equiv
_atom_site_attached_hydrogens
Cu1 Cu+2 0.5 0.5 0.5 1 0.0 0
N2 N-3 0.4359 0.4761 0.3225 1 0.0 3
Tl1 Tl+3 0.17215 0.19309 0.52367 1 0.0 0
I2 I-1 0.35817 0.17782 0.32398 1 0.0 0
I3 I-1 0.37989 0.12594 0.7192 1 0.0 0
I1 I-1 -0.15871 0.12311 0.48929 1 0.0 0
I4 I-1 0.14628 0.3907 0.56261 1 0.0 0
N1 N-3 0.3682 0.6255 0.4892 1 0.0 3
